data_2018340
loop_
_publ_author_name
'Dennehy, Mariana'
'Freire, Eleonora'
'Baggio, Ricardo'

_publ_section_title
;
 A triclinic polymorph of
 <i>cyclo</i>-tetra-\m-thiosaccharinato-\k^8^<i>S</i>:<i>S</i>-tetrakis[(triphenylphosphane-\k<i>P</i>)silver(I)]
;
_journal_coeditor_code BI3030
_journal_issue 1
_journal_name_full 'Acta Crystallographica Section C'
_journal_page_first m17
_journal_page_last m20
_journal_paper_doi 10.1107/S0108270111053674
_journal_volume 68
_journal_year 2012
_chemical_formula_iupac '[Ag4 (C7 H4 N O2 S2)4 (C18 H15 P)4]'
_chemical_formula_moiety 'C100 H76 Ag4 N4 O8 P4 S8'
_chemical_formula_sum 'C100 H76 Ag4 N4 O8 P4 S8'
_chemical_formula_weight 2273.49
_chemical_name_systematic
;
<i>cyclo</i>-tetrakis(\m-1,1-dioxo-1\l^6^,2-benzothiazole-3-thiolato-
\k^2^<i>S</i>:<i>S</i>)tetrakis[(triphenylphosphane-\k<i>P</i>)silver(I)]
;
_space_group_IT_number 2
_symmetry_cell_setting triclinic
_symmetry_space_group_name_Hall '-P 1'
_symmetry_space_group_name_H-M 'P -1'
_atom_sites_solution_hydrogens geom
_atom_sites_solution_primary direct
_atom_sites_solution_secondary difmap
_audit_creation_method SHELXL97
_cell_angle_alpha 77.771(4)
_cell_angle_beta 123.880(3)
_cell_angle_gamma 86.4650(10)
_cell_formula_units_Z 1
_cell_length_a 15.3566(10)
_cell_length_b 14.1309(7)
_cell_length_c 14.0768(6)
_cell_measurement_reflns_used 4175
_cell_measurement_temperature 291(2)
_cell_measurement_theta_max 28.88
_cell_measurement_theta_min 3.50
_cell_volume 2416.9(3)
_computing_cell_refinement 'CrysAlis PRO (Oxford Diffraction, 2009)'
_computing_data_collection 'CrysAlis PRO (Oxford Diffraction, 2009)'
_computing_data_reduction 'CrysAlis PRO (Oxford Diffraction, 2009)'
_computing_molecular_graphics 'SHELXTL (Sheldrick, 2008)'
_computing_publication_material
;
SHELXL97 (Sheldrick, 2008) and PLATON (Spek, 2009)
;
_computing_structure_refinement 'SHELXL97 (Sheldrick, 2008)'
_computing_structure_solution 'SHELXS97 (Sheldrick, 2008)'
_diffrn_ambient_temperature 291(2)
_diffrn_measured_fraction_theta_full 0.997
_diffrn_measured_fraction_theta_max 0.862
_diffrn_measurement_device_type 'Oxford Gemini CCD S Ultra'
_diffrn_measurement_method '\w scans, thick slices'
_diffrn_radiation_monochromator graphite
_diffrn_radiation_source 'fine-focus sealed tube'
_diffrn_radiation_type MoK\a
_diffrn_radiation_wavelength 0.71073
_diffrn_reflns_av_R_equivalents 0.0604
_diffrn_reflns_av_sigmaI/netI 0.1099
_diffrn_reflns_limit_h_max 19
_diffrn_reflns_limit_h_min -19
_diffrn_reflns_limit_k_max 19
_diffrn_reflns_limit_k_min -18
_diffrn_reflns_limit_l_max 14
_diffrn_reflns_limit_l_min -18
_diffrn_reflns_number 20631
_diffrn_reflns_theta_full 26.00
_diffrn_reflns_theta_max 28.95
_diffrn_reflns_theta_min 3.51
_diffrn_standards_number 0
_exptl_absorpt_coefficient_mu 1.095
_exptl_absorpt_correction_T_max 0.99
_exptl_absorpt_correction_T_min 0.98
_exptl_absorpt_correction_type multi-scan
_exptl_absorpt_process_details '(CrysAlis PRO; Oxford Diffraction, 2009)'
_exptl_crystal_colour colourless
_exptl_crystal_density_diffrn 1.562
_exptl_crystal_density_method 'not measured'
_exptl_crystal_description block
_exptl_crystal_F_000 1144
_exptl_crystal_size_max 0.20
_exptl_crystal_size_mid 0.16
_exptl_crystal_size_min 0.12
_refine_diff_density_max 0.723
_refine_diff_density_min -0.700
_refine_ls_extinction_method none
_refine_ls_goodness_of_fit_ref 0.935
_refine_ls_hydrogen_treatment constr
_refine_ls_matrix_type full
_refine_ls_number_parameters 577
_refine_ls_number_reflns 11017
_refine_ls_number_restraints 0
_refine_ls_restrained_S_all 0.935
_refine_ls_R_factor_all 0.1311
_refine_ls_R_factor_gt 0.0553
_refine_ls_shift/su_max 0.000
_refine_ls_shift/su_mean 0.000
_refine_ls_structure_factor_coef Fsqd
_refine_ls_weighting_details 'calc w = 1/[\s^2^(Fo^2^)+(0.0300P)^2^] where P=(Fo^2^+2Fc^2^)/3'
_refine_ls_weighting_scheme calc
_refine_ls_wR_factor_gt 0.0881
_refine_ls_wR_factor_ref 0.1117
_reflns_number_gt 5568
_reflns_number_total 11017
_reflns_threshold_expression I>2\s(I)
_cod_data_source_file bi3030.cif
_cod_data_source_block I
_cod_original_cell_volume 2416.9(2)
_cod_database_code 2018340
_cod_database_fobs_code 2018340

loop_
_symmetry_equiv_pos_as_xyz
'x, y, z'
'-x, -y, -z'

loop_
_atom_site_type_symbol
_atom_site_label
_atom_site_fract_x
_atom_site_fract_y
_atom_site_fract_z
_atom_site_U_iso_or_equiv
_atom_site_adp_type
_atom_site_calc_flag
_atom_site_refinement_flags
_atom_site_occupancy
_atom_site_symmetry_multiplicity
Ag Ag1 -0.07002(3) -0.06867(3) 0.07782(3) 0.05941(14) Uani d . 1 1
Ag Ag2 -0.15283(3) 0.21930(3) -0.09355(3) 0.05819(14) Uani d . 1 1
P P1 -0.02938(11) -0.04555(10) 0.26070(10) 0.0473(3) Uani d . 1 1
P P2 -0.30143(11) 0.33152(9) -0.13510(11) 0.0438(3) Uani d . 1 1
S S17 -0.42230(11) -0.04441(10) -0.17977(11) 0.0500(3) Uani d . 1 1
S S18 -0.09538(13) 0.47073(11) -0.34340(13) 0.0691(5) Uani d . 1 1
S S1 -0.15624(11) 0.04807(9) -0.13180(11) 0.0494(3) Uani d . 1 1
S S2 0.02862(11) 0.23119(9) -0.04545(10) 0.0489(3) Uani d . 1 1
O O17 -0.4688(3) -0.0063(3) -0.1279(3) 0.0731(11) Uani d . 1 1
O O18 -0.1151(3) 0.5655(3) -0.3295(4) 0.0896(14) Uani d . 1 1
O O27 -0.4286(3) -0.1434(2) -0.1870(3) 0.0637(10) Uani d . 1 1
O O28 -0.1632(3) 0.4588(3) -0.4596(3) 0.0891(15) Uani d . 1 1
N N17 -0.2958(3) -0.0341(3) -0.1074(3) 0.0459(10) Uani d . 1 1
N N18 -0.0959(3) 0.3835(3) -0.2437(4) 0.0557(12) Uani d . 1 1
C C11 -0.0427(4) 0.0845(4) 0.2546(4) 0.0494(14) Uani d . 1 1
C C21 -0.1083(4) 0.1321(4) 0.2759(4) 0.0565(15) Uani d . 1 1
H H21 -0.1471 0.0965 0.2969 0.068 Uiso calc R 1 1
C C31 -0.1172(5) 0.2319(5) 0.2665(5) 0.0714(18) Uani d . 1 1
H H31 -0.1619 0.2633 0.2809 0.086 Uiso calc R 1 1
C C41 -0.0603(6) 0.2847(5) 0.2360(5) 0.082(2) Uani d . 1 1
H H41 -0.0661 0.3520 0.2296 0.098 Uiso calc R 1 1
C C51 0.0048(6) 0.2385(5) 0.2151(5) 0.083(2) Uani d . 1 1
H H51 0.0444 0.2743 0.1957 0.099 Uiso calc R 1 1
C C61 0.0130(5) 0.1397(5) 0.2222(5) 0.0689(17) Uani d . 1 1
H H61 0.0562 0.1096 0.2052 0.083 Uiso calc R 1 1
C C12 -0.1203(4) -0.0921(4) 0.2929(4) 0.0479(13) Uani d . 1 1
C C22 -0.0894(5) -0.1467(4) 0.4038(5) 0.0707(18) Uani d . 1 1
H H22 -0.0178 -0.1602 0.4693 0.085 Uiso calc R 1 1
C C32 -0.1651(6) -0.1821(5) 0.4186(6) 0.086(2) Uani d . 1 1
H H32 -0.1436 -0.2199 0.4939 0.103 Uiso calc R 1 1
C C42 -0.2700(6) -0.1618(5) 0.3240(7) 0.0801(19) Uani d . 1 1
H H42 -0.3202 -0.1851 0.3346 0.096 Uiso calc R 1 1
C C52 -0.3016(5) -0.1075(5) 0.2135(6) 0.0742(18) Uani d . 1 1
H H52 -0.3735 -0.0937 0.1487 0.089 Uiso calc R 1 1
C C62 -0.2282(5) -0.0731(4) 0.1975(5) 0.0629(16) Uani d . 1 1
H H62 -0.2507 -0.0364 0.1214 0.075 Uiso calc R 1 1
C C13 0.1035(4) -0.1061(4) 0.3961(4) 0.0468(13) Uani d . 1 1
C C23 0.1467(5) -0.2022(4) 0.4130(4) 0.0616(16) Uani d . 1 1
H H23 0.1090 -0.2321 0.3529 0.074 Uiso calc R 1 1
C C33 0.2434(5) -0.2539(4) 0.5158(5) 0.0721(18) Uani d . 1 1
H H33 0.2702 -0.3187 0.5257 0.087 Uiso calc R 1 1
C C43 0.3011(5) -0.2108(5) 0.6043(5) 0.0735(18) Uani d . 1 1
H H43 0.3674 -0.2461 0.6742 0.088 Uiso calc R 1 1
C C53 0.2608(5) -0.1152(5) 0.5896(5) 0.0678(18) Uani d . 1 1
H H53 0.3003 -0.0854 0.6492 0.081 Uiso calc R 1 1
C C63 0.1621(5) -0.0633(4) 0.4867(4) 0.0596(15) Uani d . 1 1
H H63 0.1346 0.0009 0.4780 0.072 Uiso calc R 1 1
C C14 -0.4199(4) 0.3503(3) -0.2876(4) 0.0475(13) Uani d . 1 1
C C24 -0.5212(5) 0.3528(4) -0.3173(5) 0.0682(17) Uani d . 1 1
H H24 -0.5329 0.3439 -0.2582 0.082 Uiso calc R 1 1
C C34 -0.6079(5) 0.3687(4) -0.4372(6) 0.082(2) Uani d . 1 1
H H34 -0.6768 0.3693 -0.4572 0.098 Uiso calc R 1 1
C C44 -0.5914(7) 0.3835(5) -0.5246(6) 0.087(2) Uani d . 1 1
H H44 -0.6490 0.3952 -0.6043 0.105 Uiso calc R 1 1
C C54 -0.4909(6) 0.3810(5) -0.4945(5) 0.091(2) Uani d . 1 1
H H54 -0.4803 0.3921 -0.5545 0.109 Uiso calc R 1 1
C C64 -0.4031(5) 0.3624(4) -0.3766(5) 0.0682(17) Uani d . 1 1
H H64 -0.3340 0.3580 -0.3572 0.082 Uiso calc R 1 1
C C15 -0.2829(4) 0.4573(4) -0.1359(4) 0.0447(13) Uani d . 1 1
C C25 -0.3666(5) 0.5357(4) -0.1823(4) 0.0573(15) Uani d . 1 1
H H25 -0.4354 0.5246 -0.2141 0.069 Uiso calc R 1 1
C C35 -0.3505(5) 0.6299(4) -0.1827(4) 0.0673(18) Uani d . 1 1
H H35 -0.4080 0.6820 -0.2142 0.081 Uiso calc R 1 1
C C45 -0.2495(6) 0.6473(4) -0.1365(5) 0.075(2) Uani d . 1 1
H H45 -0.2385 0.7114 -0.1370 0.090 Uiso calc R 1 1
C C55 -0.1656(6) 0.5709(5) -0.0901(5) 0.0782(19) Uani d . 1 1
H H55 -0.0970 0.5824 -0.0586 0.094 Uiso calc R 1 1
C C65 -0.1827(5) 0.4756(4) -0.0897(5) 0.0615(15) Uani d . 1 1
H H65 -0.1250 0.4234 -0.0576 0.074 Uiso calc R 1 1
C C16 -0.3509(4) 0.2976(3) -0.0452(4) 0.0448(13) Uani d . 1 1
C C26 -0.3723(5) 0.3606(4) 0.0056(4) 0.0659(16) Uani d . 1 1
H H26 -0.3560 0.4229 -0.0007 0.079 Uiso calc R 1 1
C C36 -0.4174(5) 0.3322(5) 0.0652(5) 0.081(2) Uani d . 1 1
H H36 -0.4318 0.3756 0.0984 0.097 Uiso calc R 1 1
C C46 -0.4412(5) 0.2402(6) 0.0760(5) 0.082(2) Uani d . 1 1
H H46 -0.4726 0.2217 0.1156 0.099 Uiso calc R 1 1
C C56 -0.4190(5) 0.1769(5) 0.0292(5) 0.074(2) Uani d . 1 1
H H56 -0.4343 0.1143 0.0375 0.089 Uiso calc R 1 1
C C66 -0.3737(4) 0.2042(4) -0.0309(4) 0.0609(16) Uani d . 1 1
H H66 -0.3583 0.1596 -0.0623 0.073 Uiso calc R 1 1
C C17 -0.2789(4) 0.0230(3) -0.1793(4) 0.0391(12) Uani d . 1 1
C C27 -0.3766(4) 0.0651(3) -0.3063(4) 0.0424(12) Uani d . 1 1
C C37 -0.3835(5) 0.1213(4) -0.4038(4) 0.0641(17) Uani d . 1 1
H H37 -0.3238 0.1402 -0.3970 0.077 Uiso calc R 1 1
C C47 -0.4841(6) 0.1485(5) -0.5128(5) 0.085(2) Uani d . 1 1
H H47 -0.4916 0.1865 -0.5805 0.102 Uiso calc R 1 1
C C57 -0.5726(6) 0.1215(5) -0.5243(5) 0.083(2) Uani d . 1 1
H H57 -0.6387 0.1422 -0.5990 0.099 Uiso calc R 1 1
C C67 -0.5651(4) 0.0645(4) -0.4275(5) 0.0661(17) Uani d . 1 1
H H67 -0.6252 0.0460 -0.4349 0.079 Uiso calc R 1 1
C C77 -0.4656(4) 0.0354(3) -0.3188(4) 0.0492(13) Uani d . 1 1
C C18 -0.0017(4) 0.3260(4) -0.1666(4) 0.0474(13) Uani d . 1 1
C C28 0.0822(4) 0.3480(4) -0.1842(4) 0.0482(13) Uani d . 1 1
C C38 0.1877(5) 0.2998(4) -0.1216(5) 0.0676(17) Uani d . 1 1
H H38 0.2172 0.2442 -0.0555 0.081 Uiso calc R 1 1
C C48 0.2491(6) 0.3350(5) -0.1580(6) 0.089(2) Uani d . 1 1
H H48 0.3205 0.3024 -0.1163 0.107 Uiso calc R 1 1
C C58 0.2065(7) 0.4178(6) -0.2554(7) 0.103(3) Uani d . 1 1
H H58 0.2499 0.4414 -0.2776 0.124 Uiso calc R 1 1
C C68 0.1003(6) 0.4657(5) -0.3201(6) 0.082(2) Uani d . 1 1
H H68 0.0704 0.5205 -0.3872 0.098 Uiso calc R 1 1
C C78 0.0398(5) 0.4303(4) -0.2825(5) 0.0573(15) Uani d . 1 1

loop_
_atom_site_aniso_label
_atom_site_aniso_U_11
_atom_site_aniso_U_22
_atom_site_aniso_U_33
_atom_site_aniso_U_12
_atom_site_aniso_U_13
_atom_site_aniso_U_23
Ag1 0.0509(3) 0.0857(3) 0.0487(2) -0.0150(2) 0.0298(2) -0.0307(2)
Ag2 0.0521(3) 0.0541(3) 0.0684(3) -0.0082(2) 0.0375(2) -0.0123(2)
P1 0.0435(9) 0.0606(9) 0.0405(7) -0.0118(7) 0.0244(6) -0.0205(6)
P2 0.0426(8) 0.0415(7) 0.0470(7) -0.0114(6) 0.0267(6) -0.0107(6)
S17 0.0439(9) 0.0550(8) 0.0565(8) -0.0149(6) 0.0333(7) -0.0133(6)
S18 0.0636(11) 0.0529(10) 0.0725(10) -0.0097(8) 0.0330(8) -0.0076(8)
S1 0.0447(8) 0.0508(8) 0.0623(8) -0.0160(6) 0.0356(7) -0.0189(6)
S2 0.0494(9) 0.0529(8) 0.0490(7) -0.0164(6) 0.0297(6) -0.0192(6)
O17 0.059(3) 0.097(3) 0.088(3) -0.017(2) 0.056(2) -0.030(2)
O18 0.085(3) 0.050(3) 0.113(3) -0.007(2) 0.050(3) -0.015(2)
O27 0.062(3) 0.050(2) 0.082(2) -0.0230(19) 0.044(2) -0.0151(19)
O28 0.085(3) 0.088(3) 0.057(2) -0.018(2) 0.022(2) -0.012(2)
N17 0.038(3) 0.053(3) 0.045(2) -0.016(2) 0.0243(19) -0.0110(19)
N18 0.042(3) 0.052(3) 0.064(3) -0.012(2) 0.027(2) -0.015(2)
C11 0.050(4) 0.063(4) 0.035(3) -0.013(3) 0.023(2) -0.018(2)
C21 0.055(4) 0.063(4) 0.055(3) -0.018(3) 0.032(3) -0.024(3)
C31 0.069(5) 0.073(5) 0.066(4) -0.008(4) 0.034(3) -0.028(3)
C41 0.102(6) 0.057(4) 0.074(4) -0.015(4) 0.043(4) -0.023(3)
C51 0.102(6) 0.080(5) 0.079(4) -0.033(4) 0.061(4) -0.020(4)
C61 0.086(5) 0.072(4) 0.075(4) -0.020(4) 0.061(4) -0.024(3)
C12 0.047(3) 0.059(3) 0.046(3) -0.014(3) 0.029(3) -0.025(3)
C22 0.064(4) 0.095(5) 0.053(3) -0.031(4) 0.033(3) -0.021(3)
C32 0.104(6) 0.104(5) 0.081(4) -0.044(5) 0.070(5) -0.028(4)
C42 0.074(5) 0.095(5) 0.114(5) -0.041(4) 0.071(5) -0.053(5)
C52 0.051(4) 0.086(5) 0.080(4) -0.012(3) 0.035(3) -0.026(4)
C62 0.051(4) 0.075(4) 0.062(3) -0.007(3) 0.034(3) -0.019(3)
C13 0.042(3) 0.061(3) 0.041(3) -0.018(3) 0.024(2) -0.020(2)
C23 0.051(4) 0.072(4) 0.054(3) -0.014(3) 0.024(3) -0.025(3)
C33 0.069(5) 0.069(4) 0.065(4) -0.001(3) 0.036(3) -0.010(3)
C43 0.051(4) 0.102(5) 0.045(3) -0.009(4) 0.021(3) -0.005(3)
C53 0.059(4) 0.100(5) 0.045(3) -0.030(4) 0.027(3) -0.029(3)
C63 0.059(4) 0.074(4) 0.049(3) -0.019(3) 0.032(3) -0.022(3)
C14 0.048(4) 0.038(3) 0.053(3) -0.011(2) 0.027(3) -0.015(2)
C24 0.056(4) 0.079(4) 0.057(3) -0.016(3) 0.027(3) -0.017(3)
C34 0.057(5) 0.072(4) 0.079(4) -0.023(3) 0.021(4) -0.011(4)
C44 0.086(6) 0.073(5) 0.058(4) -0.019(4) 0.015(4) -0.021(3)
C54 0.098(6) 0.110(6) 0.049(4) -0.012(5) 0.031(4) -0.039(4)
C64 0.077(5) 0.077(4) 0.057(3) -0.018(3) 0.041(3) -0.025(3)
C15 0.050(4) 0.052(3) 0.037(3) -0.019(3) 0.027(2) -0.016(2)
C25 0.060(4) 0.051(4) 0.049(3) -0.015(3) 0.025(3) -0.012(3)
C35 0.081(5) 0.048(4) 0.049(3) -0.003(3) 0.027(3) -0.011(3)
C45 0.106(6) 0.052(4) 0.068(4) -0.030(4) 0.046(4) -0.028(3)
C55 0.070(5) 0.082(5) 0.098(5) -0.045(4) 0.049(4) -0.046(4)
C65 0.059(4) 0.059(4) 0.076(4) -0.018(3) 0.041(3) -0.031(3)
C16 0.040(3) 0.045(3) 0.039(3) -0.009(2) 0.019(2) -0.006(2)
C26 0.076(5) 0.070(4) 0.064(4) -0.013(3) 0.050(3) -0.014(3)
C36 0.099(6) 0.094(5) 0.079(4) -0.024(4) 0.070(4) -0.023(4)
C46 0.062(5) 0.115(6) 0.062(4) -0.020(4) 0.039(3) -0.002(4)
C56 0.070(5) 0.070(4) 0.071(4) -0.031(4) 0.039(4) -0.001(3)
C66 0.056(4) 0.064(4) 0.057(3) -0.014(3) 0.032(3) -0.010(3)
C17 0.047(3) 0.038(3) 0.041(3) -0.012(2) 0.028(2) -0.019(2)
C27 0.046(3) 0.038(3) 0.045(3) -0.012(2) 0.027(2) -0.013(2)
C37 0.073(5) 0.061(4) 0.054(3) -0.023(3) 0.037(3) -0.007(3)
C47 0.100(6) 0.073(5) 0.049(3) -0.019(4) 0.030(4) 0.000(3)
C57 0.070(5) 0.075(5) 0.057(4) -0.011(4) 0.014(3) -0.011(3)
C67 0.044(4) 0.057(4) 0.069(4) -0.012(3) 0.019(3) -0.012(3)
C77 0.046(3) 0.043(3) 0.048(3) -0.007(2) 0.023(3) -0.011(2)
C18 0.048(4) 0.050(3) 0.050(3) -0.019(3) 0.028(3) -0.022(2)
C28 0.050(4) 0.057(3) 0.052(3) -0.017(3) 0.036(3) -0.021(3)
C38 0.059(4) 0.075(4) 0.071(4) -0.017(3) 0.042(3) -0.015(3)
C48 0.071(5) 0.105(6) 0.104(5) -0.014(4) 0.062(4) -0.018(5)
C58 0.100(7) 0.136(7) 0.117(6) -0.051(6) 0.086(5) -0.036(5)
C68 0.089(6) 0.089(5) 0.078(4) -0.029(4) 0.056(4) -0.019(4)
C78 0.063(4) 0.054(3) 0.067(3) -0.016(3) 0.044(3) -0.018(3)

loop_
_atom_type_symbol
_atom_type_description
_atom_type_scat_dispersion_real
_atom_type_scat_dispersion_imag
_atom_type_scat_source
C C 0.0033 0.0016 'International Tables Vol C Tables 4.2.6.8 and 6.1.1.4'
H H 0.0000 0.0000 'International Tables Vol C Tables 4.2.6.8 and 6.1.1.4'
O O 0.0106 0.0060 'International Tables Vol C Tables 4.2.6.8 and 6.1.1.4'
S S 0.1246 0.1234 'International Tables Vol C Tables 4.2.6.8 and 6.1.1.4'
P P 0.1023 0.0942 'International Tables Vol C Tables 4.2.6.8 and 6.1.1.4'
Ag Ag -0.8971 1.1015 'International Tables Vol C Tables 4.2.6.8 and 6.1.1.4'

loop_
_geom_angle_atom_site_label_1
_geom_angle_atom_site_label_2
_geom_angle_atom_site_label_3
_geom_angle_site_symmetry_1
_geom_angle_site_symmetry_3
_geom_angle
P1 Ag1 S2 . 2 126.76(5)
P1 Ag1 S1 . . 133.92(5)
S2 Ag1 S1 2 . 99.30(4)
P2 Ag2 S2 . . 135.38(4)
P2 Ag2 S1 . . 126.12(4)
S2 Ag2 S1 . . 97.49(4)
C12 P1 C13 . . 104.3(2)
C12 P1 C11 . . 106.6(3)
C13 P1 C11 . . 104.7(2)
C12 P1 Ag1 . . 110.94(15)
C13 P1 Ag1 . . 117.26(18)
C11 P1 Ag1 . . 112.20(15)
C16 P2 C15 . . 106.0(2)
C16 P2 C14 . . 103.3(2)
C15 P2 C14 . . 102.1(2)
C16 P2 Ag2 . . 118.59(17)
C15 P2 Ag2 . . 114.55(19)
C14 P2 Ag2 . . 110.53(18)
O17 S17 O27 . . 117.1(2)
O17 S17 N17 . . 108.7(2)
O27 S17 N17 . . 110.0(2)
O17 S17 C77 . . 113.0(3)
O27 S17 C77 . . 109.9(2)
N17 S17 C77 . . 96.2(2)
O28 S18 O18 . . 117.6(3)
O28 S18 N18 . . 110.1(2)
O18 S18 N18 . . 108.8(3)
O28 S18 C78 . . 111.2(3)
O18 S18 C78 . . 111.3(3)
N18 S18 C78 . . 95.5(2)
C17 S1 Ag1 . . 91.55(16)
C17 S1 Ag2 . . 108.51(16)
Ag1 S1 Ag2 . . 101.38(4)
C18 S2 Ag2 . . 102.77(19)
C18 S2 Ag1 . 2 107.06(17)
Ag2 S2 Ag1 . 2 97.33(4)
C17 N17 S17 . . 111.2(3)
C18 N18 S18 . . 110.5(4)
C21 C11 C61 . . 118.2(5)
C21 C11 P1 . . 123.7(4)
C61 C11 P1 . . 118.1(5)
C11 C21 C31 . . 120.8(6)
C11 C21 H21 . . 119.6
C31 C21 H21 . . 119.6
C41 C31 C21 . . 120.0(7)
C41 C31 H31 . . 120.0
C21 C31 H31 . . 120.0
C51 C41 C31 . . 119.7(6)
C51 C41 H41 . . 120.1
C31 C41 H41 . . 120.1
C41 C51 C61 . . 120.8(7)
C41 C51 H51 . . 119.6
C61 C51 H51 . . 119.6
C51 C61 C11 . . 120.4(6)
C51 C61 H61 . . 119.8
C11 C61 H61 . . 119.8
C22 C12 C62 . . 118.2(5)
C22 C12 P1 . . 124.4(4)
C62 C12 P1 . . 117.4(4)
C12 C22 C32 . . 120.1(6)
C12 C22 H22 . . 120.0
C32 C22 H22 . . 120.0
C42 C32 C22 . . 120.4(6)
C42 C32 H32 . . 119.8
C22 C32 H32 . . 119.8
C32 C42 C52 . . 120.0(6)
C32 C42 H42 . . 120.0
C52 C42 H42 . . 120.0
C42 C52 C62 . . 120.2(6)
C42 C52 H52 . . 119.9
C62 C52 H52 . . 119.9
C52 C62 C12 . . 121.1(6)
C52 C62 H62 . . 119.4
C12 C62 H62 . . 119.4
C63 C13 C23 . . 117.9(5)
C63 C13 P1 . . 123.5(4)
C23 C13 P1 . . 118.5(4)
C33 C23 C13 . . 121.4(5)
C33 C23 H23 . . 119.3
C13 C23 H23 . . 119.3
C23 C33 C43 . . 120.3(6)
C23 C33 H33 . . 119.9
C43 C33 H33 . . 119.9
C33 C43 C53 . . 119.6(5)
C33 C43 H43 . . 120.2
C53 C43 H43 . . 120.2
C43 C53 C63 . . 120.3(5)
C43 C53 H53 . . 119.9
C63 C53 H53 . . 119.9
C53 C63 C13 . . 120.5(6)
C53 C63 H63 . . 119.8
C13 C63 H63 . . 119.8
C24 C14 C64 . . 119.6(5)
C24 C14 P2 . . 123.7(4)
C64 C14 P2 . . 116.7(4)
C14 C24 C34 . . 119.9(6)
C14 C24 H24 . . 120.0
C34 C24 H24 . . 120.0
C44 C34 C24 . . 120.2(7)
C44 C34 H34 . . 119.9
C24 C34 H34 . . 119.9
C54 C44 C34 . . 119.5(6)
C54 C44 H44 . . 120.2
C34 C44 H44 . . 120.2
C44 C54 C64 . . 121.8(7)
C44 C54 H54 . . 119.1
C64 C54 H54 . . 119.1
C54 C64 C14 . . 118.9(6)
C54 C64 H64 . . 120.5
C14 C64 H64 . . 120.5
C65 C15 C25 . . 118.3(5)
C65 C15 P2 . . 119.3(4)
C25 C15 P2 . . 122.4(4)
C35 C25 C15 . . 121.1(5)
C35 C25 H25 . . 119.4
C15 C25 H25 . . 119.4
C25 C35 C45 . . 120.0(6)
C25 C35 H35 . . 120.0
C45 C35 H35 . . 120.0
C55 C45 C35 . . 119.8(5)
C55 C45 H45 . . 120.1
C35 C45 H45 . . 120.1
C45 C55 C65 . . 119.8(6)
C45 C55 H55 . . 120.1
C65 C55 H55 . . 120.1
C15 C65 C55 . . 121.0(6)
C15 C65 H65 . . 119.5
C55 C65 H65 . . 119.5
C26 C16 C66 . . 117.8(5)
C26 C16 P2 . . 124.0(4)
C66 C16 P2 . . 118.1(4)
C36 C26 C16 . . 120.7(6)
C36 C26 H26 . . 119.7
C16 C26 H26 . . 119.7
C26 C36 C46 . . 120.4(6)
C26 C36 H36 . . 119.8
C46 C36 H36 . . 119.8
C56 C46 C36 . . 119.8(6)
C56 C46 H46 . . 120.1
C36 C46 H46 . . 120.1
C46 C56 C66 . . 120.5(6)
C46 C56 H56 . . 119.8
C66 C56 H56 . . 119.8
C56 C66 C16 . . 120.7(6)
C56 C66 H66 . . 119.6
C16 C66 H66 . . 119.6
N17 C17 C27 . . 114.4(4)
N17 C17 S1 . . 122.6(3)
C27 C17 S1 . . 123.0(4)
C37 C27 C77 . . 120.9(5)
C37 C27 C17 . . 128.3(5)
C77 C27 C17 . . 110.7(4)
C27 C37 C47 . . 116.6(6)
C27 C37 H37 . . 121.7
C47 C37 H37 . . 121.7
C57 C47 C37 . . 122.5(6)
C57 C47 H47 . . 118.8
C37 C47 H47 . . 118.8
C47 C57 C67 . . 120.8(6)
C47 C57 H57 . . 119.6
C67 C57 H57 . . 119.6
C57 C67 C77 . . 117.7(6)
C57 C67 H67 . . 121.2
C77 C67 H67 . . 121.2
C67 C77 C27 . . 121.5(5)
C67 C77 S17 . . 131.0(5)
C27 C77 S17 . . 107.4(4)
N18 C18 C28 . . 116.1(5)
N18 C18 S2 . . 122.9(5)
C28 C18 S2 . . 120.9(4)
C38 C28 C78 . . 119.5(5)
C38 C28 C18 . . 130.6(5)
C78 C28 C18 . . 109.9(5)
C28 C38 C48 . . 119.1(6)
C28 C38 H38 . . 120.5
C48 C38 H38 . . 120.5
C38 C48 C58 . . 121.1(7)
C38 C48 H48 . . 119.5
C58 C48 H48 . . 119.5
C68 C58 C48 . . 120.4(7)
C68 C58 H58 . . 119.8
C48 C58 H58 . . 119.8
C78 C68 C58 . . 118.0(6)
C78 C68 H68 . . 121.0
C58 C68 H68 . . 121.0
C68 C78 C28 . . 121.9(6)
C68 C78 S18 . . 130.2(5)
C28 C78 S18 . . 107.9(4)

loop_
_geom_bond_atom_site_label_1
_geom_bond_atom_site_label_2
_geom_bond_site_symmetry_2
_geom_bond_distance
Ag1 P1 . 2.3904(13)
Ag1 S2 2 2.5440(13)
Ag1 S1 . 2.5484(13)
Ag2 P2 . 2.3952(15)
Ag2 S2 . 2.5008(14)
Ag2 S1 . 2.5852(13)
P1 C12 . 1.812(5)
P1 C13 . 1.813(5)
P1 C11 . 1.815(5)
P2 C16 . 1.808(5)
P2 C15 . 1.816(5)
P2 C14 . 1.826(5)
S17 O17 . 1.426(4)
S17 O27 . 1.429(3)
S17 N17 . 1.651(4)
S17 C77 . 1.751(5)
S18 O28 . 1.424(4)
S18 O18 . 1.432(4)
S18 N18 . 1.664(4)
S18 C78 . 1.742(6)
S1 C17 . 1.702(5)
S2 C18 . 1.729(5)
S2 Ag1 2 2.5440(13)
N17 C17 . 1.311(5)
N18 C18 . 1.289(6)
C11 C21 . 1.376(7)
C11 C61 . 1.383(7)
C21 C31 . 1.379(7)
C21 H21 . 0.9300
C31 C41 . 1.366(9)
C31 H31 . 0.9300
C41 C51 . 1.357(9)
C41 H41 . 0.9300
C51 C61 . 1.371(8)
C51 H51 . 0.9300
C61 H61 . 0.9300
C12 C22 . 1.369(6)
C12 C62 . 1.390(7)
C22 C32 . 1.394(8)
C22 H22 . 0.9300
C32 C42 . 1.356(8)
C32 H32 . 0.9300
C42 C52 . 1.360(8)
C42 H42 . 0.9300
C52 C62 . 1.365(8)
C52 H52 . 0.9300
C62 H62 . 0.9300
C13 C63 . 1.383(6)
C13 C23 . 1.385(7)
C23 C33 . 1.361(7)
C23 H23 . 0.9300
C33 C43 . 1.366(7)
C33 H33 . 0.9300
C43 C53 . 1.373(8)
C43 H43 . 0.9300
C53 C63 . 1.378(7)
C53 H53 . 0.9300
C63 H63 . 0.9300
C14 C24 . 1.364(7)
C14 C64 . 1.393(7)
C24 C34 . 1.403(7)
C24 H24 . 0.9300
C34 C44 . 1.367(9)
C34 H34 . 0.9300
C44 C54 . 1.349(9)
C44 H44 . 0.9300
C54 C64 . 1.385(7)
C54 H54 . 0.9300
C64 H64 . 0.9300
C15 C65 . 1.364(7)
C15 C25 . 1.374(7)
C25 C35 . 1.367(6)
C25 H25 . 0.9300
C35 C45 . 1.371(8)
C35 H35 . 0.9300
C45 C55 . 1.358(8)
C45 H45 . 0.9300
C55 C65 . 1.387(7)
C55 H55 . 0.9300
C65 H65 . 0.9300
C16 C26 . 1.381(7)
C16 C66 . 1.388(6)
C26 C36 . 1.372(8)
C26 H26 . 0.9300
C36 C46 . 1.373(8)
C36 H36 . 0.9300
C46 C56 . 1.347(8)
C46 H46 . 0.9300
C56 C66 . 1.379(8)
C56 H56 . 0.9300
C66 H66 . 0.9300
C17 C27 . 1.500(6)
C27 C37 . 1.375(6)
C27 C77 . 1.381(7)
C37 C47 . 1.387(7)
C37 H37 . 0.9300
C47 C57 . 1.364(9)
C47 H47 . 0.9300
C57 C67 . 1.367(8)
C57 H57 . 0.9300
C67 C77 . 1.376(6)
C67 H67 . 0.9300
C18 C28 . 1.479(7)
C28 C38 . 1.373(7)
C28 C78 . 1.383(6)
C38 C48 . 1.373(8)
C38 H38 . 0.9300
C48 C58 . 1.380(9)
C48 H48 . 0.9300
C58 C68 . 1.376(9)
C58 H58 . 0.9300
C68 C78 . 1.374(8)
C68 H68 . 0.9300

loop_
_geom_hbond_atom_site_label_D
_geom_hbond_atom_site_label_H
_geom_hbond_atom_site_label_A
_geom_hbond_site_symmetry_A
_geom_hbond_distance_DH
_geom_hbond_distance_HA
_geom_hbond_distance_DA
_geom_hbond_angle_DHA
C46 H46 O27 2_455 0.93 2.44 3.350(10) 165
C52 H52 O17 2_455 0.93 2.56 3.196(10) 126
C23 H23 Cg1 2_555 0.93 2.99 3.865(6) 158
C37 H37 Cg2 2_555 0.93 2.93 3.734(9) 146

loop_
_geom_torsion_atom_site_label_1
_geom_torsion_atom_site_label_2
_geom_torsion_atom_site_label_3
_geom_torsion_atom_site_label_4
_geom_torsion_site_symmetry_1
_geom_torsion_site_symmetry_4
_geom_torsion
S2 Ag1 P1 C12 2 . -74.87(19)
S1 Ag1 P1 C12 . . 107.05(19)
S2 Ag1 P1 C13 2 . 44.8(2)
S1 Ag1 P1 C13 . . -133.31(18)
S2 Ag1 P1 C11 2 . 166.1(2)
S1 Ag1 P1 C11 . . -12.0(2)
S2 Ag2 P2 C16 . . -124.86(17)
S1 Ag2 P2 C16 . . 69.37(18)
S2 Ag2 P2 C15 . . 1.56(17)
S1 Ag2 P2 C15 . . -164.21(15)
S2 Ag2 P2 C14 . . 116.23(18)
S1 Ag2 P2 C14 . . -49.54(18)
P1 Ag1 S1 C17 . . -95.75(16)
S2 Ag1 S1 C17 2 . 85.82(16)
P1 Ag1 S1 Ag2 . . 13.48(9)
S2 Ag1 S1 Ag2 2 . -164.95(5)
P2 Ag2 S1 C17 . . -5.32(17)
S2 Ag2 S1 C17 . . -175.29(16)
P2 Ag2 S1 Ag1 . . -100.86(6)
S2 Ag2 S1 Ag1 . . 89.17(5)
P2 Ag2 S2 C18 . . -57.11(18)
S1 Ag2 S2 C18 . . 111.34(17)
P2 Ag2 S2 Ag1 . 2 -166.52(5)
S1 Ag2 S2 Ag1 . 2 1.93(4)
O17 S17 N17 C17 . . -119.1(4)
O27 S17 N17 C17 . . 111.6(3)
C77 S17 N17 C17 . . -2.2(4)
O28 S18 N18 C18 . . 115.5(4)
O18 S18 N18 C18 . . -114.2(4)
C78 S18 N18 C18 . . 0.5(4)
C12 P1 C11 C21 . . 2.1(5)
C13 P1 C11 C21 . . -108.0(4)
Ag1 P1 C11 C21 . . 123.7(4)
C12 P1 C11 C61 . . -175.2(4)
C13 P1 C11 C61 . . 74.6(4)
Ag1 P1 C11 C61 . . -53.7(4)
C61 C11 C21 C31 . . -0.7(8)
P1 C11 C21 C31 . . -178.1(4)
C11 C21 C31 C41 . . -0.2(8)
C21 C31 C41 C51 . . 0.0(9)
C31 C41 C51 C61 . . 1.1(10)
C41 C51 C61 C11 . . -2.0(10)
C21 C11 C61 C51 . . 1.8(8)
P1 C11 C61 C51 . . 179.3(4)
C13 P1 C12 C22 . . 9.8(5)
C11 P1 C12 C22 . . -100.6(5)
Ag1 P1 C12 C22 . . 137.0(4)
C13 P1 C12 C62 . . -168.3(4)
C11 P1 C12 C62 . . 81.3(4)
Ag1 P1 C12 C62 . . -41.1(4)
C62 C12 C22 C32 . . 0.3(9)
P1 C12 C22 C32 . . -177.7(5)
C12 C22 C32 C42 . . -0.8(10)
C22 C32 C42 C52 . . 0.7(11)
C32 C42 C52 C62 . . -0.1(10)
C42 C52 C62 C12 . . -0.4(9)
C22 C12 C62 C52 . . 0.3(9)
P1 C12 C62 C52 . . 178.5(5)
C12 P1 C13 C63 . . -95.0(5)
C11 P1 C13 C63 . . 16.7(5)
Ag1 P1 C13 C63 . . 141.9(4)
C12 P1 C13 C23 . . 81.6(5)
C11 P1 C13 C23 . . -166.6(4)
Ag1 P1 C13 C23 . . -41.5(5)
C63 C13 C23 C33 . . 0.7(9)
P1 C13 C23 C33 . . -176.2(5)
C13 C23 C33 C43 . . -1.2(9)
C23 C33 C43 C53 . . 0.4(9)
C33 C43 C53 C63 . . 0.8(10)
C43 C53 C63 C13 . . -1.3(9)
C23 C13 C63 C53 . . 0.6(8)
P1 C13 C63 C53 . . 177.3(4)
C16 P2 C14 C24 . . 9.6(5)
C15 P2 C14 C24 . . -100.3(5)
Ag2 P2 C14 C24 . . 137.4(4)
C16 P2 C14 C64 . . -170.3(4)
C15 P2 C14 C64 . . 79.8(4)
Ag2 P2 C14 C64 . . -42.5(4)
C64 C14 C24 C34 . . -0.8(8)
P2 C14 C24 C34 . . 179.3(4)
C14 C24 C34 C44 . . -1.1(9)
C24 C34 C44 C54 . . 1.1(10)
C34 C44 C54 C64 . . 0.9(10)
C44 C54 C64 C14 . . -2.8(9)
C24 C14 C64 C54 . . 2.8(8)
P2 C14 C64 C54 . . -177.3(4)
C16 P2 C15 C65 . . 119.0(4)
C14 P2 C15 C65 . . -133.2(4)
Ag2 P2 C15 C65 . . -13.7(4)
C16 P2 C15 C25 . . -61.4(4)
C14 P2 C15 C25 . . 46.4(5)
Ag2 P2 C15 C25 . . 165.9(3)
C65 C15 C25 C35 . . 0.1(7)
P2 C15 C25 C35 . . -179.5(4)
C15 C25 C35 C45 . . 0.2(8)
C25 C35 C45 C55 . . -0.3(9)
C35 C45 C55 C65 . . 0.0(9)
C25 C15 C65 C55 . . -0.3(8)
P2 C15 C65 C55 . . 179.2(4)
C45 C55 C65 C15 . . 0.3(9)
C15 P2 C16 C26 . . 2.3(5)
C14 P2 C16 C26 . . -104.7(5)
Ag2 P2 C16 C26 . . 132.7(4)
C15 P2 C16 C66 . . 179.1(4)
C14 P2 C16 C66 . . 72.1(4)
Ag2 P2 C16 C66 . . -50.5(4)
C66 C16 C26 C36 . . -1.7(8)
P2 C16 C26 C36 . . 175.1(5)
C16 C26 C36 C46 . . 0.5(10)
C26 C36 C46 C56 . . 0.9(10)
C36 C46 C56 C66 . . -0.8(10)
C46 C56 C66 C16 . . -0.5(9)
C26 C16 C66 C56 . . 1.7(8)
P2 C16 C66 C56 . . -175.2(4)
S17 N17 C17 C27 . . 0.8(5)
S17 N17 C17 S1 . . -179.8(2)
Ag1 S1 C17 N17 . . 3.9(4)
Ag2 S1 C17 N17 . . -98.6(4)
Ag1 S1 C17 C27 . . -176.8(4)
Ag2 S1 C17 C27 . . 80.7(4)
N17 C17 C27 C37 . . -175.1(5)
S1 C17 C27 C37 . . 5.5(7)
N17 C17 C27 C77 . . 1.4(6)
S1 C17 C27 C77 . . -177.9(4)
C77 C27 C37 C47 . . 1.9(8)
C17 C27 C37 C47 . . 178.1(5)
C27 C37 C47 C57 . . 0.0(10)
C37 C47 C57 C67 . . -0.9(11)
C47 C57 C67 C77 . . -0.1(10)
C57 C67 C77 C27 . . 2.1(8)
C57 C67 C77 S17 . . -174.2(5)
C37 C27 C77 C67 . . -3.0(8)
C17 C27 C77 C67 . . -179.9(5)
C37 C27 C77 S17 . . 174.0(4)
C17 C27 C77 S17 . . -2.8(5)
O17 S17 C77 C67 . . -67.0(6)
O27 S17 C77 C67 . . 65.8(6)
N17 S17 C77 C67 . . 179.6(5)
O17 S17 C77 C27 . . 116.3(4)
O27 S17 C77 C27 . . -110.9(4)
N17 S17 C77 C27 . . 2.9(4)
S18 N18 C18 C28 . . -1.1(5)
S18 N18 C18 S2 . . 176.4(2)
Ag2 S2 C18 N18 . . 11.9(4)
Ag1 S2 C18 N18 2 . 113.8(4)
Ag2 S2 C18 C28 . . -170.6(3)
Ag1 S2 C18 C28 2 . -68.7(4)
N18 C18 C28 C38 . . -177.5(5)
S2 C18 C28 C38 . . 4.9(7)
N18 C18 C28 C78 . . 1.3(6)
S2 C18 C28 C78 . . -176.3(3)
C78 C28 C38 C48 . . 0.3(8)
C18 C28 C38 C48 . . 179.0(5)
C28 C38 C48 C58 . . 0.4(10)
C38 C48 C58 C68 . . -1.5(11)
C48 C58 C68 C78 . . 1.8(11)
C58 C68 C78 C28 . . -1.2(9)
C58 C68 C78 S18 . . -178.7(5)
C38 C28 C78 C68 . . 0.1(8)
C18 C28 C78 C68 . . -178.8(5)
C38 C28 C78 S18 . . 178.2(4)
C18 C28 C78 S18 . . -0.8(5)
O28 S18 C78 C68 . . 63.9(6)
O18 S18 C78 C68 . . -69.3(6)
N18 S18 C78 C68 . . 178.0(5)
O28 S18 C78 C28 . . -113.9(4)
O18 S18 C78 C28 . . 112.8(4)
N18 S18 C78 C28 . . 0.2(4)
